data_7712050
loop_
_publ_author_name
'P&#xe9;rez-Ortega, Ignacio'
'Alb&#xe9;niz, Ana C'

_publ_section_title
;
 Multifaceted role of silver salts as ligand scavengers and different
 behavior of nickel and palladium complexes: beyond halide abstraction.
;
_journal_issue 5
_journal_name_full 'Dalton transactions (Cambridge, England : 2003)'
_journal_page_first 1425
_journal_page_last 1432
_journal_paper_doi 10.1039/d2dt03948f
_journal_volume 52
_journal_year 2023
_chemical_formula_moiety 'C50 H2 F6 Ni2 O2 P2'
_chemical_formula_sum 'C50 H2 F6 Ni2 O2 P2'
_chemical_formula_weight 927.88
_space_group_crystal_system triclinic
_space_group_IT_number 2
_space_group_name_Hall '-P 1'
_space_group_name_H-M_alt 'P -1'
_atom_sites_solution_hydrogens difmap
_atom_sites_solution_primary dual
_audit_creation_date 2022-09-24
_audit_creation_method
;
Olex2 1.3
(compiled 2020.11.12 svn.r5f609507 for OlexSys, GUI svn.r6408)
;
_audit_update_record
;
2022-11-18 deposited with the CCDC.	2023-01-05 downloaded from the CCDC.
;
_cell_angle_alpha 81.840(5)
_cell_angle_beta 86.385(5)
_cell_angle_gamma 63.640(9)
_cell_formula_units_Z 2
_cell_length_a 13.0312(10)
_cell_length_b 13.1540(13)
_cell_length_c 14.7181(6)
_cell_measurement_reflns_used 4124
_cell_measurement_temperature 298
_cell_measurement_theta_max 23.9240
_cell_measurement_theta_min 3.5860
_cell_volume 2237.7(3)
_computing_cell_refinement 'CrysAlisPro 1.171.39.45g (Rigaku OD, 2018)'
_computing_data_collection 'CrysAlisPro 1.171.39.45g (Rigaku OD, 2018)'
_computing_data_reduction 'CrysAlisPro 1.171.39.45g (Rigaku OD, 2018)'
_computing_molecular_graphics 'Olex2 1.3 (Dolomanov et al., 2009)'
_computing_publication_material 'Olex2 1.3 (Dolomanov et al., 2009)'
_computing_structure_refinement 'SHELXL 2014/7 (Sheldrick, 2015)'
_computing_structure_solution 'SHELXT 2014/5 (Sheldrick, 2014)'
_diffrn_ambient_temperature 298
_diffrn_detector 'CCD plate'
_diffrn_detector_area_resol_mean 10.4757
_diffrn_detector_type Atlas
_diffrn_measured_fraction_theta_full 0.994
_diffrn_measured_fraction_theta_max 0.828
_diffrn_measurement_details
;
List of Runs (angles in degrees, time in seconds):

  # Type    Start    End  Width  t~exp~   \w     \q     \k     \f   Frames
#--------------------------------------------------------------------------
  1  \w    -69.00  11.00   1.00   67.95    --  -10.64 -71.00 143.00   80
  2  \w    -41.00  63.00   1.00   67.95    --  -10.64  71.00 -85.00  104
  3  \w    -84.00  16.00   1.00   67.95    --  -10.64 -57.00   0.00  100
  4  \w     47.00  90.00   1.00   67.95    --   12.20 178.00 -90.00   43
;
_diffrn_measurement_device 'four-circle diffractometer'
_diffrn_measurement_device_type 'SuperNova, Dual, Cu at home/near, Atlas'
_diffrn_measurement_method '\w scans'
_diffrn_orient_matrix_type 'CrysAlisPro convention (1999,Acta A55,543-557)'
_diffrn_orient_matrix_UB_11 0.0434514000
_diffrn_orient_matrix_UB_12 -0.0093101000
_diffrn_orient_matrix_UB_13 -0.0337874000
_diffrn_orient_matrix_UB_21 -0.0164852000
_diffrn_orient_matrix_UB_22 -0.0373593000
_diffrn_orient_matrix_UB_23 -0.0187106000
_diffrn_orient_matrix_UB_31 -0.0391211000
_diffrn_orient_matrix_UB_32 0.0468942000
_diffrn_orient_matrix_UB_33 -0.0296407000
_diffrn_radiation_monochromator mirror
_diffrn_radiation_probe x-ray
_diffrn_radiation_type 'Mo K\a'
_diffrn_radiation_wavelength 0.71073
_diffrn_reflns_av_R_equivalents 0.0501
_diffrn_reflns_av_unetI/netI 0.1094
_diffrn_reflns_Laue_measured_fraction_full 0.994
_diffrn_reflns_Laue_measured_fraction_max 0.828
_diffrn_reflns_limit_h_max 16
_diffrn_reflns_limit_h_min -18
_diffrn_reflns_limit_k_max 16
_diffrn_reflns_limit_k_min -13
_diffrn_reflns_limit_l_max 18
_diffrn_reflns_limit_l_min -14
_diffrn_reflns_number 19757
_diffrn_reflns_point_group_measured_fraction_full 0.994
_diffrn_reflns_point_group_measured_fraction_max 0.828
_diffrn_reflns_theta_full 25.242
_diffrn_reflns_theta_max 29.666
_diffrn_reflns_theta_min 3.296
_diffrn_source 'micro-focus sealed X-ray tube'
_diffrn_source_type 'SuperNova (Mo) X-ray Source'
_exptl_absorpt_coefficient_mu 0.975
_exptl_absorpt_correction_T_max 1.00000
_exptl_absorpt_correction_T_min 0.87955
_exptl_absorpt_correction_type multi-scan
_exptl_absorpt_process_details
;
CrysAlisPro 1.171.39.45g (Rigaku Oxford Diffraction, 2018)
Empirical absorption correction using spherical harmonics,
 implemented in SCALE3 ABSPACK scaling algorithm.
;
_exptl_crystal_colour 'clear yellowish orange'
_exptl_crystal_colour_lustre clear
_exptl_crystal_colour_modifier yellowish
_exptl_crystal_colour_primary orange
_exptl_crystal_density_diffrn 1.377
_exptl_crystal_description block
_exptl_crystal_F_000 916
_exptl_crystal_size_max 0.248
_exptl_crystal_size_mid 0.151
_exptl_crystal_size_min 0.079
_refine_diff_density_max 0.658
_refine_diff_density_min -0.415
_refine_diff_density_rms 0.094
_refine_ls_extinction_method none
_refine_ls_goodness_of_fit_ref 1.036
_refine_ls_hydrogen_treatment refall
_refine_ls_matrix_type full
_refine_ls_number_parameters 567
_refine_ls_number_reflns 10477
_refine_ls_number_restraints 0
_refine_ls_restrained_S_all 1.036
_refine_ls_R_factor_all 0.1539
_refine_ls_R_factor_gt 0.0766
_refine_ls_shift/su_max 0.000
_refine_ls_shift/su_mean 0.000
_refine_ls_structure_factor_coef Fsqd
_refine_ls_weighting_details 'w=1/[\s^2^(Fo^2^)+(0.0973P)^2^+1.3127P] where P=(Fo^2^+2Fc^2^)/3'
_refine_ls_weighting_scheme calc
_refine_ls_wR_factor_gt 0.1771
_refine_ls_wR_factor_ref 0.2273
_reflns_Friedel_coverage 0.000
_reflns_number_gt 5505
_reflns_number_total 10477
_reflns_threshold_expression 'I > 2\s(I)'
_cod_data_source_file d2dt03948f2.cif
_cod_data_source_block npc
_cod_depositor_comments 'Adding full bibliography for 7712049--7712051.cif.'
_cod_database_code 7712050
_shelx_shelxl_version_number 2014/7
_chemical_oxdiff_formula 'C42 H34 P2 B F7 Ni'
_chemical_oxdiff_usercomment YELLOW
_shelx_space_group_comment
;
The symmetry employed for this shelxl refinement is uniquely defined
by the following loop, which should always be used as a source of
symmetry information in preference to the above space-group names.
They are only intended as comments.
;
_shelx_estimated_absorpt_t_max 0.927
_shelx_estimated_absorpt_t_min 0.794
_reflns_odcompleteness_completeness 99.33
_reflns_odcompleteness_iscentric 1
_reflns_odcompleteness_theta 26.32
_olex2_refinement_description
;
;
_olex2_submission_special_instructions 'No special instructions were received'
_oxdiff_exptl_absorpt_empirical_details
;
Empirical correction (ABSPACK) includes:
- Absorption correction using spherical harmonics
- Frame scaling
;
_oxdiff_exptl_absorpt_empirical_full_max 1.198
_oxdiff_exptl_absorpt_empirical_full_min 0.835

loop_
_space_group_symop_operation_xyz
'x, y, z'
'-x, -y, -z'

loop_
_atom_site_label
_atom_site_type_symbol
_atom_site_fract_x
_atom_site_fract_y
_atom_site_fract_z
_atom_site_U_iso_or_equiv
_atom_site_adp_type
_atom_site_occupancy
_atom_site_site_symmetry_order
_atom_site_calc_flag
_atom_site_refinement_flags_posn
_atom_site_refinement_flags_adp
_atom_site_refinement_flags_occupancy
_atom_site_disorder_assembly
_atom_site_disorder_group
Ni1 Ni 0.51596(6) 0.34330(6) 0.64810(4) 0.0406(2) Uani 1 1 d . . . . .
Ni2 Ni 0.68907(6) 0.34698(6) 0.74936(4) 0.0412(2) Uani 1 1 d . . . . .
P1 P 0.48692(13) 0.21527(12) 0.59353(10) 0.0434(4) Uani 1 1 d . . . . .
P2 P 0.81090(13) 0.21611(12) 0.84460(10) 0.0467(4) Uani 1 1 d . . . . .
O1 O 0.5669(4) 0.4503(4) 0.6726(3) 0.0458(10) Uani 1 1 d . . . . .
O2 O 0.6755(4) 0.2495(4) 0.6705(3) 0.0515(11) Uani 1 1 d . . . . .
F6 F 0.8799(5) 0.3938(5) 0.6945(4) 0.1170(18) Uani 1 1 d . . . . .
C1 C 0.3618(5) 0.4536(4) 0.6288(4) 0.0422(13) Uani 1 1 d . . . . .
C14 C 0.5192(5) 0.2248(4) 0.4716(4) 0.0424(13) Uani 1 1 d . . . . .
F2 F 0.2128(5) 0.4417(6) 0.8443(3) 0.140(2) Uani 1 1 d . . . . .
F3 F 0.3452(6) 0.3050(5) 0.7948(3) 0.143(3) Uani 1 1 d . . . . .
C45 C 0.9012(5) 0.0862(5) 0.7924(4) 0.0539(15) Uani 1 1 d . . . . .
C6 C 0.3334(6) 0.5180(5) 0.5414(4) 0.0528(15) Uani 1 1 d . . . . .
C2 C 0.2762(5) 0.4778(5) 0.6953(4) 0.0521(15) Uani 1 1 d . . . . .
C20 C 0.5931(5) 0.0732(5) 0.6411(4) 0.0516(15) Uani 1 1 d . . . . .
C15 C 0.6078(5) 0.2545(5) 0.4440(4) 0.0559(16) Uani 1 1 d . . . . .
C33 C 0.7358(5) 0.1683(5) 0.9370(4) 0.0526(15) Uani 1 1 d . . . . .
C26 C 0.6874(5) 0.4633(5) 0.8132(4) 0.0472(14) Uani 1 1 d . . . . .
C17 C 0.5762(7) 0.2465(5) 0.2864(5) 0.070(2) Uani 1 1 d . . . . .
C25 C 0.6756(6) -0.0012(5) 0.5871(5) 0.0660(18) Uani 1 1 d . . . . .
C27 C 0.7572(6) 0.5173(5) 0.7979(4) 0.0533(15) Uani 1 1 d . . . . .
C5 C 0.2222(6) 0.6026(5) 0.5223(5) 0.0657(19) Uani 1 1 d . . . . .
C19 C 0.4593(5) 0.2041(5) 0.4061(4) 0.0574(16) Uani 1 1 d . . . . .
C8 C 0.3502(5) 0.2058(5) 0.6013(4) 0.0488(14) Uani 1 1 d . . . . .
C39 C 0.9130(6) 0.2437(5) 0.9028(4) 0.0576(16) Uani 1 1 d . . . . .
C31 C 0.6016(6) 0.5010(5) 0.8816(4) 0.0618(17) Uani 1 1 d . . . . .
C16 C 0.6369(6) 0.2661(6) 0.3509(5) 0.0685(19) Uani 1 1 d . . . . .
C4 C 0.1365(6) 0.6235(6) 0.5885(6) 0.077(2) Uani 1 1 d . . . . .
C30 C 0.5918(7) 0.5862(6) 0.9334(5) 0.075(2) Uani 1 1 d . . . . .
C9 C 0.2529(5) 0.3025(5) 0.5632(5) 0.0611(17) Uani 1 1 d . . . . .
C50 C 0.9280(5) 0.1009(6) 0.6997(5) 0.0605(16) Uani 1 1 d . . . . .
F1 F 0.3776(6) 0.4298(7) 0.8321(3) 0.159(3) Uani 1 1 d . . . . .
C28 C 0.7502(7) 0.6019(5) 0.8490(5) 0.0667(19) Uani 1 1 d . . . . .
C3 C 0.1627(6) 0.5622(6) 0.6772(6) 0.075(2) Uani 1 1 d . . . . .
C38 C 0.6294(6) 0.1780(6) 0.9165(5) 0.0653(18) Uani 1 1 d . . . . .
C46 C 0.9413(6) -0.0218(5) 0.8438(5) 0.071(2) Uani 1 1 d . . . . .
C10 C 0.1463(6) 0.2983(7) 0.5695(5) 0.073(2) Uani 1 1 d . . . . .
C18 C 0.4890(7) 0.2166(6) 0.3137(5) 0.071(2) Uani 1 1 d . . . . .
C40 C 0.8751(7) 0.3177(6) 0.9712(5) 0.077(2) Uani 1 1 d . . . . .
C21 C 0.5935(7) 0.0443(6) 0.7364(5) 0.076(2) Uani 1 1 d . . . . .
C32 C 0.8423(7) 0.4931(6) 0.7224(5) 0.0680(18) Uani 1 1 d . . . . .
C34 C 0.7848(7) 0.1197(6) 1.0239(5) 0.078(2) Uani 1 1 d . . . . .
C24 C 0.7632(7) -0.1044(6) 0.6272(7) 0.088(2) Uani 1 1 d . . . . .
F4 F 0.9370(7) 0.4941(9) 0.7450(5) 0.200(4) Uani 1 1 d . . . . .
C23 C 0.7637(8) -0.1308(7) 0.7223(8) 0.093(3) Uani 1 1 d . . . . .
C13 C 0.3426(7) 0.1069(6) 0.6416(4) 0.0649(18) Uani 1 1 d . . . . .
F5 F 0.8072(7) 0.5623(6) 0.6496(4) 0.212(5) Uani 1 1 d . . . . .
C44 C 1.0274(6) 0.2031(6) 0.8737(6) 0.079(2) Uani 1 1 d . . . . .
C7 C 0.3021(7) 0.4150(8) 0.7894(5) 0.078(2) Uani 1 1 d . . . . .
C41 C 0.9539(9) 0.3485(7) 1.0069(5) 0.085(2) Uani 1 1 d . . . . .
C29 C 0.6679(8) 0.6360(7) 0.9177(5) 0.080(2) Uani 1 1 d . . . . .
C36 C 0.6183(9) 0.0860(7) 1.0690(6) 0.093(3) Uani 1 1 d . . . . .
C48 C 1.0445(7) -0.1041(7) 0.7078(7) 0.086(2) Uani 1 1 d . . . . .
C11 C 0.1376(7) 0.2019(8) 0.6115(6) 0.085(2) Uani 1 1 d . . . . .
C35 C 0.7231(10) 0.0792(7) 1.0900(6) 0.099(3) Uani 1 1 d . . . . .
C12 C 0.2357(8) 0.1050(8) 0.6460(5) 0.083(2) Uani 1 1 d . . . . .
C37 C 0.5700(7) 0.1366(7) 0.9814(6) 0.086(2) Uani 1 1 d . . . . .
C47 C 1.0146(7) -0.1177(6) 0.7986(7) 0.090(3) Uani 1 1 d . . . . .
C49 C 1.0009(7) 0.0045(7) 0.6571(6) 0.079(2) Uani 1 1 d . . . . .
C42 C 1.0668(9) 0.3055(8) 0.9782(7) 0.102(3) Uani 1 1 d . . . . .
C22 C 0.6793(9) -0.0599(8) 0.7774(6) 0.094(3) Uani 1 1 d . . . . .
C43 C 1.1057(8) 0.2327(8) 0.9117(7) 0.103(3) Uani 1 1 d . . . . .
H1 H 0.528(6) 0.482(6) 0.701(5) 0.07(3) Uiso 1 1 d . . . . .
H2 H 0.694(7) 0.195(6) 0.686(5) 0.08(3) Uiso 1 1 d . . . . .

loop_
_atom_site_aniso_label
_atom_site_aniso_U_11
_atom_site_aniso_U_22
_atom_site_aniso_U_33
_atom_site_aniso_U_23
_atom_site_aniso_U_13
_atom_site_aniso_U_12
Ni1 0.0424(4) 0.0392(4) 0.0424(4) -0.0065(3) -0.0044(3) -0.0189(3)
Ni2 0.0424(4) 0.0394(4) 0.0435(4) -0.0053(3) -0.0056(3) -0.0188(3)
P1 0.0449(9) 0.0408(8) 0.0481(9) -0.0079(6) -0.0035(6) -0.0211(7)
P2 0.0454(9) 0.0441(8) 0.0490(9) -0.0036(6) -0.0073(7) -0.0181(7)
O1 0.045(3) 0.041(2) 0.051(3) -0.0058(19) -0.009(2) -0.018(2)
O2 0.043(2) 0.043(3) 0.067(3) -0.016(2) -0.011(2) -0.014(2)
F6 0.122(4) 0.110(4) 0.136(4) -0.048(3) 0.067(3) -0.065(3)
C1 0.036(3) 0.037(3) 0.056(3) -0.008(2) -0.007(2) -0.016(2)
C14 0.040(3) 0.035(3) 0.052(3) -0.011(2) -0.003(2) -0.014(2)
F2 0.102(4) 0.191(6) 0.085(3) -0.002(3) 0.038(3) -0.036(4)
F3 0.202(7) 0.099(4) 0.074(3) 0.011(3) 0.022(3) -0.026(4)
C45 0.045(3) 0.048(3) 0.068(4) -0.008(3) -0.013(3) -0.017(3)
C6 0.066(4) 0.048(3) 0.050(4) -0.002(3) -0.012(3) -0.029(3)
C2 0.048(4) 0.059(4) 0.051(4) -0.015(3) 0.007(3) -0.024(3)
C20 0.055(4) 0.041(3) 0.064(4) -0.002(3) -0.015(3) -0.025(3)
C15 0.055(4) 0.050(4) 0.069(4) -0.015(3) 0.006(3) -0.028(3)
C33 0.054(4) 0.044(3) 0.057(4) 0.000(3) 0.003(3) -0.022(3)
C26 0.057(4) 0.042(3) 0.041(3) -0.003(2) -0.016(3) -0.018(3)
C17 0.077(5) 0.050(4) 0.068(5) -0.010(3) 0.005(4) -0.014(4)
C25 0.054(4) 0.049(4) 0.099(5) -0.020(3) -0.004(4) -0.023(3)
C27 0.063(4) 0.047(3) 0.052(4) -0.002(3) -0.011(3) -0.025(3)
C5 0.058(4) 0.051(4) 0.085(5) -0.005(3) -0.028(4) -0.017(3)
C19 0.060(4) 0.059(4) 0.054(4) -0.012(3) -0.010(3) -0.024(3)
C8 0.047(3) 0.061(4) 0.051(3) -0.016(3) 0.004(3) -0.033(3)
C39 0.063(4) 0.054(4) 0.057(4) 0.002(3) -0.020(3) -0.026(3)
C31 0.068(4) 0.060(4) 0.051(4) -0.011(3) 0.004(3) -0.022(3)
C16 0.073(5) 0.062(4) 0.067(5) -0.017(3) 0.017(4) -0.026(4)
C4 0.060(5) 0.057(4) 0.107(6) -0.022(4) -0.019(4) -0.015(4)
C30 0.091(6) 0.072(5) 0.063(5) -0.019(3) 0.008(4) -0.034(4)
C9 0.049(4) 0.059(4) 0.078(4) -0.015(3) -0.010(3) -0.023(3)
C50 0.047(4) 0.069(4) 0.067(4) -0.020(3) 0.007(3) -0.024(3)
F1 0.185(6) 0.299(9) 0.059(3) 0.016(4) -0.030(3) -0.173(7)
C28 0.090(5) 0.055(4) 0.066(4) -0.011(3) -0.012(4) -0.040(4)
C3 0.045(4) 0.074(5) 0.106(6) -0.030(4) -0.005(4) -0.020(4)
C38 0.064(5) 0.067(4) 0.069(4) -0.012(3) 0.012(3) -0.034(4)
C46 0.068(5) 0.047(4) 0.087(5) -0.003(3) -0.022(4) -0.015(3)
C10 0.052(4) 0.084(5) 0.097(5) -0.028(4) 0.006(4) -0.038(4)
C18 0.074(5) 0.072(5) 0.066(5) -0.015(3) -0.012(4) -0.027(4)
C40 0.088(6) 0.069(5) 0.070(5) -0.010(3) -0.032(4) -0.026(4)
C21 0.093(6) 0.059(4) 0.082(5) 0.020(4) -0.036(4) -0.042(4)
C32 0.077(5) 0.072(5) 0.069(5) -0.012(4) 0.002(4) -0.045(4)
C34 0.090(6) 0.069(5) 0.055(4) 0.007(3) 0.001(4) -0.021(4)
C24 0.070(5) 0.055(5) 0.135(8) -0.003(5) -0.019(5) -0.024(4)
F4 0.151(6) 0.363(12) 0.199(7) -0.148(8) 0.085(6) -0.193(8)
C23 0.085(6) 0.057(5) 0.139(8) 0.018(5) -0.038(6) -0.037(5)
C13 0.090(5) 0.077(5) 0.049(4) -0.003(3) 0.002(3) -0.057(4)
F5 0.209(8) 0.169(6) 0.107(5) 0.060(4) 0.071(5) 0.022(5)
C44 0.054(5) 0.070(5) 0.113(6) -0.008(4) -0.023(4) -0.027(4)
C7 0.079(6) 0.097(6) 0.061(5) -0.024(4) 0.018(4) -0.040(5)
C41 0.115(7) 0.077(5) 0.074(5) -0.007(4) -0.035(5) -0.049(5)
C29 0.105(7) 0.079(5) 0.062(5) -0.015(4) -0.005(4) -0.045(5)
C36 0.098(7) 0.085(6) 0.091(7) -0.014(5) 0.027(5) -0.038(5)
C48 0.060(5) 0.082(6) 0.117(7) -0.045(5) 0.001(5) -0.023(4)
C11 0.071(5) 0.115(7) 0.088(6) -0.027(5) 0.018(4) -0.057(5)
C35 0.121(8) 0.074(5) 0.068(5) 0.010(4) 0.011(5) -0.018(5)
C12 0.086(6) 0.106(6) 0.085(5) -0.009(4) 0.011(4) -0.070(6)
C37 0.091(6) 0.092(6) 0.080(6) -0.014(4) 0.019(5) -0.046(5)
C47 0.071(5) 0.059(5) 0.130(8) -0.022(5) -0.026(5) -0.014(4)
C49 0.066(5) 0.076(5) 0.101(6) -0.034(4) 0.007(4) -0.030(4)
C42 0.102(8) 0.102(7) 0.121(8) -0.005(6) -0.047(6) -0.059(6)
C22 0.106(7) 0.073(6) 0.109(7) 0.017(5) -0.036(6) -0.050(5)
C43 0.094(7) 0.112(7) 0.131(8) -0.020(6) -0.028(6) -0.064(6)

loop_
_atom_type_symbol
_atom_type_description
_atom_type_scat_dispersion_real
_atom_type_scat_dispersion_imag
_atom_type_scat_source
C C 0.0033 0.0016 'International Tables Vol C Tables 4.2.6.8 and 6.1.1.4'
H H 0.0000 0.0000 'International Tables Vol C Tables 4.2.6.8 and 6.1.1.4'
F F 0.0171 0.0103 'International Tables Vol C Tables 4.2.6.8 and 6.1.1.4'
Ni Ni 0.3393 1.1124 'International Tables Vol C Tables 4.2.6.8 and 6.1.1.4'
O O 0.0106 0.0060 'International Tables Vol C Tables 4.2.6.8 and 6.1.1.4'
P P 0.1023 0.0942 'International Tables Vol C Tables 4.2.6.8 and 6.1.1.4'

loop_
_geom_angle_atom_site_label_1
_geom_angle_atom_site_label_2
_geom_angle_atom_site_label_3
_geom_angle
_geom_angle_site_symmetry_1
_geom_angle_site_symmetry_3
_geom_angle_publ_flag
P1 Ni1 Ni2 136.12(5) . . ?
O1 Ni1 Ni2 41.80(12) . . ?
O1 Ni1 P1 166.20(16) . . ?
O1 Ni1 O2 77.8(2) . . ?
O1 Ni1 C1 94.2(2) . . ?
O2 Ni1 Ni2 43.02(13) . . ?
O2 Ni1 P1 95.18(14) . . ?
C1 Ni1 Ni2 129.81(16) . . ?
C1 Ni1 P1 92.63(16) . . ?
C1 Ni1 O2 172.0(2) . . ?
P2 Ni2 Ni1 130.25(5) . . ?
O1 Ni2 Ni1 41.97(13) . . ?
O1 Ni2 P2 170.73(15) . . ?
O1 Ni2 O2 77.78(19) . . ?
O1 Ni2 C26 93.2(2) . . ?
O2 Ni2 Ni1 42.80(13) . . ?
O2 Ni2 P2 98.00(15) . . ?
C26 Ni2 Ni1 130.02(17) . . ?
C26 Ni2 P2 91.25(16) . . ?
C26 Ni2 O2 170.7(2) . . ?
C14 P1 Ni1 107.46(18) . . ?
C14 P1 C20 104.4(3) . . ?
C14 P1 C8 104.8(3) . . ?
C20 P1 Ni1 109.31(19) . . ?
C20 P1 C8 104.9(3) . . ?
C8 P1 Ni1 124.27(19) . . ?
C45 P2 Ni2 112.4(2) . . ?
C33 P2 Ni2 109.8(2) . . ?
C33 P2 C45 104.2(3) . . ?
C39 P2 Ni2 120.7(2) . . ?
C39 P2 C45 103.5(3) . . ?
C39 P2 C33 104.7(3) . . ?
Ni1 O1 H1 105(7) . . ?
Ni2 O1 Ni1 96.23(19) . . ?
Ni2 O1 H1 104(7) . . ?
Ni1 O2 Ni2 94.2(2) . . ?
Ni1 O2 H2 120(8) . . ?
Ni2 O2 H2 117(7) . . ?
C6 C1 Ni1 117.1(4) . . ?
C2 C1 Ni1 124.8(4) . . ?
C2 C1 C6 118.0(5) . . ?
C15 C14 P1 117.0(4) . . ?
C15 C14 C19 120.0(5) . . ?
C19 C14 P1 123.0(5) . . ?
C50 C45 P2 116.9(5) . . ?
C50 C45 C46 122.1(6) . . ?
C46 C45 P2 121.1(5) . . ?
C5 C6 C1 120.6(6) . . ?
C1 C2 C3 122.4(6) . . ?
C1 C2 C7 120.4(6) . . ?
C3 C2 C7 117.3(6) . . ?
C25 C20 P1 122.4(5) . . ?
C25 C20 C21 120.2(6) . . ?
C21 C20 P1 117.2(5) . . ?
C14 C15 C16 120.8(6) . . ?
C38 C33 P2 117.1(5) . . ?
C38 C33 C34 121.0(6) . . ?
C34 C33 P2 121.9(5) . . ?
C27 C26 Ni2 126.9(5) . . ?
C27 C26 C31 117.0(5) . . ?
C31 C26 Ni2 116.0(5) . . ?
C18 C17 C16 120.5(7) . . ?
C20 C25 C24 120.8(7) . . ?
C26 C27 C28 122.9(6) . . ?
C26 C27 C32 121.8(6) . . ?
C28 C27 C32 115.2(6) . . ?
C4 C5 C6 120.8(6) . . ?
C18 C19 C14 118.4(6) . . ?
C9 C8 P1 117.2(5) . . ?
C13 C8 P1 121.6(5) . . ?
C13 C8 C9 121.2(6) . . ?
C40 C39 P2 120.0(5) . . ?
C44 C39 P2 120.8(5) . . ?
C44 C39 C40 118.8(6) . . ?
C30 C31 C26 121.3(7) . . ?
C17 C16 C15 118.7(7) . . ?
C5 C4 C3 120.0(6) . . ?
C31 C30 C29 119.6(7) . . ?
C10 C9 C8 118.4(6) . . ?
C45 C50 C49 119.2(6) . . ?
C29 C28 C27 119.6(7) . . ?
C4 C3 C2 118.2(7) . . ?
C33 C38 C37 120.5(7) . . ?
C45 C46 C47 117.3(7) . . ?
C11 C10 C9 120.7(7) . . ?
C17 C18 C19 121.6(6) . . ?
C39 C40 C41 118.5(8) . . ?
C20 C21 C22 119.6(8) . . ?
F6 C32 C27 116.8(6) . . ?
F6 C32 F4 101.9(7) . . ?
F4 C32 C27 112.7(6) . . ?
F5 C32 F6 103.6(7) . . ?
F5 C32 C27 114.2(7) . . ?
F5 C32 F4 106.4(8) . . ?
C33 C34 C35 118.1(8) . . ?
C23 C24 C25 118.2(8) . . ?
C22 C23 C24 122.0(8) . . ?
C8 C13 C12 119.0(7) . . ?
C39 C44 C43 121.9(8) . . ?
F2 C7 C2 114.4(7) . . ?
F3 C7 F2 103.7(7) . . ?
F3 C7 C2 115.7(6) . . ?
F3 C7 F1 102.4(8) . . ?
F1 C7 F2 105.5(7) . . ?
F1 C7 C2 113.7(7) . . ?
C42 C41 C40 121.5(8) . . ?
C28 C29 C30 119.4(7) . . ?
C35 C36 C37 119.8(8) . . ?
C47 C48 C49 120.4(7) . . ?
C10 C11 C12 120.2(7) . . ?
C36 C35 C34 121.1(8) . . ?
C11 C12 C13 120.4(7) . . ?
C38 C37 C36 119.5(8) . . ?
C48 C47 C46 121.3(7) . . ?
C48 C49 C50 119.8(8) . . ?
C43 C42 C41 120.9(8) . . ?
C23 C22 C21 119.0(8) . . ?
C42 C43 C44 118.3(9) . . ?

loop_
_geom_bond_atom_site_label_1
_geom_bond_atom_site_label_2
_geom_bond_distance
_geom_bond_site_symmetry_2
_geom_bond_publ_flag
Ni1 Ni2 2.8024(10) . ?
Ni1 P1 2.1478(16) . ?
Ni1 O1 1.885(4) . ?
Ni1 O2 1.909(4) . ?
Ni1 C1 1.894(5) . ?
Ni2 P2 2.1489(16) . ?
Ni2 O1 1.879(4) . ?
Ni2 O2 1.917(4) . ?
Ni2 C26 1.898(5) . ?
P1 C14 1.817(6) . ?
P1 C20 1.831(6) . ?
P1 C8 1.836(6) . ?
P2 C45 1.836(6) . ?
P2 C33 1.827(6) . ?
P2 C39 1.816(6) . ?
O1 H1 0.66(7) . ?
O2 H2 0.65(7) . ?
F6 C32 1.293(8) . ?
C1 C6 1.407(8) . ?
C1 C2 1.393(8) . ?
C14 C15 1.395(8) . ?
C14 C19 1.405(8) . ?
F2 C7 1.315(8) . ?
F3 C7 1.291(9) . ?
C45 C50 1.395(9) . ?
C45 C46 1.397(9) . ?
C6 C5 1.395(8) . ?
C2 C3 1.414(9) . ?
C2 C7 1.483(10) . ?
C20 C25 1.387(9) . ?
C20 C21 1.399(9) . ?
C15 C16 1.405(9) . ?
C33 C38 1.384(9) . ?
C33 C34 1.401(9) . ?
C26 C27 1.373(8) . ?
C26 C31 1.420(9) . ?
C17 C16 1.392(10) . ?
C17 C18 1.378(10) . ?
C25 C24 1.406(10) . ?
C27 C28 1.397(8) . ?
C27 C32 1.483(9) . ?
C5 C4 1.392(11) . ?
C19 C18 1.398(10) . ?
C8 C9 1.412(8) . ?
C8 C13 1.393(8) . ?
C39 C40 1.412(9) . ?
C39 C44 1.403(10) . ?
C31 C30 1.399(9) . ?
C4 C3 1.409(11) . ?
C30 C29 1.405(11) . ?
C9 C10 1.411(9) . ?
C50 C49 1.408(9) . ?
F1 C7 1.299(9) . ?
C28 C29 1.391(10) . ?
C38 C37 1.394(10) . ?
C46 C47 1.426(10) . ?
C10 C11 1.378(11) . ?
C40 C41 1.412(10) . ?
C21 C22 1.408(10) . ?
C32 F4 1.304(9) . ?
C32 F5 1.266(9) . ?
C34 C35 1.419(12) . ?
C24 C23 1.393(12) . ?
C23 C22 1.389(13) . ?
C13 C12 1.402(10) . ?
C44 C43 1.412(10) . ?
C41 C42 1.383(13) . ?
C36 C35 1.380(13) . ?
C36 C37 1.410(12) . ?
C48 C47 1.377(12) . ?
C48 C49 1.397(11) . ?
C11 C12 1.403(11) . ?
C42 C43 1.381(13) . ?

loop_
_geom_torsion_atom_site_label_1
_geom_torsion_atom_site_label_2
_geom_torsion_atom_site_label_3
_geom_torsion_atom_site_label_4
_geom_torsion
_geom_torsion_site_symmetry_1
_geom_torsion_site_symmetry_2
_geom_torsion_site_symmetry_3
_geom_torsion_site_symmetry_4
_geom_torsion_publ_flag
Ni1 Ni2 C26 C27 -120.5(5) . . . . ?
Ni1 Ni2 C26 C31 56.8(5) . . . . ?
Ni1 P1 C14 C15 34.3(5) . . . . ?
Ni1 P1 C14 C19 -145.5(4) . . . . ?
Ni1 P1 C20 C25 -114.3(5) . . . . ?
Ni1 P1 C20 C21 61.3(5) . . . . ?
Ni1 P1 C8 C9 57.7(5) . . . . ?
Ni1 P1 C8 C13 -123.3(5) . . . . ?
Ni1 C1 C6 C5 -178.6(4) . . . . ?
Ni1 C1 C2 C3 179.2(5) . . . . ?
Ni1 C1 C2 C7 -0.4(9) . . . . ?
Ni2 Ni1 C1 C6 106.6(4) . . . . ?
Ni2 Ni1 C1 C2 -71.4(5) . . . . ?
Ni2 P2 C45 C50 33.0(5) . . . . ?
Ni2 P2 C45 C46 -147.3(5) . . . . ?
Ni2 P2 C33 C38 27.6(5) . . . . ?
Ni2 P2 C33 C34 -154.8(5) . . . . ?
Ni2 P2 C39 C40 70.5(6) . . . . ?
Ni2 P2 C39 C44 -102.2(6) . . . . ?
Ni2 C26 C27 C28 -179.6(5) . . . . ?
Ni2 C26 C27 C32 3.3(8) . . . . ?
Ni2 C26 C31 C30 179.9(5) . . . . ?
P1 Ni1 O1 Ni2 -88.9(6) . . . . ?
P1 Ni1 C1 C6 -85.6(4) . . . . ?
P1 Ni1 C1 C2 96.5(5) . . . . ?
P1 C14 C15 C16 -178.7(5) . . . . ?
P1 C14 C19 C18 178.4(5) . . . . ?
P1 C20 C25 C24 173.2(5) . . . . ?
P1 C20 C21 C22 -174.7(6) . . . . ?
P1 C8 C9 C10 -178.9(5) . . . . ?
P1 C8 C13 C12 179.6(5) . . . . ?
P2 Ni2 C26 C27 89.9(5) . . . . ?
P2 Ni2 C26 C31 -92.7(4) . . . . ?
P2 C45 C50 C49 177.4(5) . . . . ?
P2 C45 C46 C47 -177.6(5) . . . . ?
P2 C33 C38 C37 175.8(5) . . . . ?
P2 C33 C34 C35 -176.5(6) . . . . ?
P2 C39 C40 C41 -172.3(5) . . . . ?
P2 C39 C44 C43 173.7(6) . . . . ?
O1 Ni1 C1 C6 82.4(4) . . . . ?
O1 Ni1 C1 C2 -95.5(5) . . . . ?
O1 Ni2 C26 C27 -98.2(5) . . . . ?
O1 Ni2 C26 C31 79.1(4) . . . . ?
O2 Ni1 O1 Ni2 -28.3(2) . . . . ?
O2 Ni2 O1 Ni1 28.1(2) . . . . ?
C1 Ni1 O1 Ni2 151.8(2) . . . . ?
C1 C6 C5 C4 -1.5(9) . . . . ?
C1 C2 C3 C4 -0.1(10) . . . . ?
C1 C2 C7 F2 -176.8(7) . . . . ?
C1 C2 C7 F3 -56.3(10) . . . . ?
C1 C2 C7 F1 61.9(10) . . . . ?
C14 P1 C20 C25 0.4(6) . . . . ?
C14 P1 C20 C21 176.1(5) . . . . ?
C14 P1 C8 C9 -66.1(5) . . . . ?
C14 P1 C8 C13 112.9(5) . . . . ?
C14 C15 C16 C17 -0.5(9) . . . . ?
C14 C19 C18 C17 1.1(10) . . . . ?
C45 P2 C33 C38 -93.0(5) . . . . ?
C45 P2 C33 C34 84.6(6) . . . . ?
C45 P2 C39 C40 -162.7(5) . . . . ?
C45 P2 C39 C44 24.6(6) . . . . ?
C45 C50 C49 C48 0.5(11) . . . . ?
C45 C46 C47 C48 0.0(12) . . . . ?
C6 C1 C2 C3 1.3(9) . . . . ?
C6 C1 C2 C7 -178.3(6) . . . . ?
C6 C5 C4 C3 2.8(10) . . . . ?
C2 C1 C6 C5 -0.5(8) . . . . ?
C20 P1 C14 C15 -81.8(5) . . . . ?
C20 P1 C14 C19 98.5(5) . . . . ?
C20 P1 C8 C9 -175.8(5) . . . . ?
C20 P1 C8 C13 3.2(6) . . . . ?
C20 C25 C24 C23 1.1(11) . . . . ?
C20 C21 C22 C23 1.6(12) . . . . ?
C15 C14 C19 C18 -1.4(9) . . . . ?
C33 P2 C45 C50 151.9(5) . . . . ?
C33 P2 C45 C46 -28.5(6) . . . . ?
C33 P2 C39 C40 -53.8(6) . . . . ?
C33 P2 C39 C44 133.5(6) . . . . ?
C33 C38 C37 C36 0.9(11) . . . . ?
C33 C34 C35 C36 0.8(12) . . . . ?
C26 Ni2 O1 Ni1 -154.2(3) . . . . ?
C26 C27 C28 C29 -1.3(10) . . . . ?
C26 C27 C32 F6 -25.6(10) . . . . ?
C26 C27 C32 F4 -143.0(8) . . . . ?
C26 C27 C32 F5 95.5(9) . . . . ?
C26 C31 C30 C29 0.2(10) . . . . ?
C25 C20 C21 C22 1.0(10) . . . . ?
C25 C24 C23 C22 1.6(13) . . . . ?
C27 C26 C31 C30 -2.5(9) . . . . ?
C27 C28 C29 C30 -1.2(11) . . . . ?
C5 C4 C3 C2 -1.9(10) . . . . ?
C19 C14 C15 C16 1.1(9) . . . . ?
C8 P1 C14 C15 168.2(4) . . . . ?
C8 P1 C14 C19 -11.6(5) . . . . ?
C8 P1 C20 C25 110.4(5) . . . . ?
C8 P1 C20 C21 -74.0(5) . . . . ?
C8 C9 C10 C11 -0.3(10) . . . . ?
C8 C13 C12 C11 -0.9(11) . . . . ?
C39 P2 C45 C50 -98.8(5) . . . . ?
C39 P2 C45 C46 80.8(6) . . . . ?
C39 P2 C33 C38 158.6(5) . . . . ?
C39 P2 C33 C34 -23.8(6) . . . . ?
C39 C40 C41 C42 -1.8(12) . . . . ?
C39 C44 C43 C42 -1.2(14) . . . . ?
C31 C26 C27 C28 3.1(9) . . . . ?
C31 C26 C27 C32 -174.0(6) . . . . ?
C31 C30 C29 C28 1.7(11) . . . . ?
C16 C17 C18 C19 -0.5(10) . . . . ?
C9 C8 C13 C12 -1.5(9) . . . . ?
C9 C10 C11 C12 -2.1(12) . . . . ?
C50 C45 C46 C47 2.0(10) . . . . ?
C28 C27 C32 F6 157.1(7) . . . . ?
C28 C27 C32 F4 39.7(10) . . . . ?
C28 C27 C32 F5 -81.9(9) . . . . ?
C3 C2 C7 F2 3.6(10) . . . . ?
C3 C2 C7 F3 124.1(8) . . . . ?
C3 C2 C7 F1 -117.8(8) . . . . ?
C38 C33 C34 C35 1.0(10) . . . . ?
C46 C45 C50 C49 -2.2(10) . . . . ?
C10 C11 C12 C13 2.7(12) . . . . ?
C18 C17 C16 C15 0.1(10) . . . . ?
C40 C39 C44 C43 0.9(11) . . . . ?
C40 C41 C42 C43 1.5(14) . . . . ?
C21 C20 C25 C24 -2.4(10) . . . . ?
C32 C27 C28 C29 176.0(6) . . . . ?
C34 C33 C38 C37 -1.8(10) . . . . ?
C24 C23 C22 C21 -2.9(13) . . . . ?
C13 C8 C9 C10 2.1(9) . . . . ?
C44 C39 C40 C41 0.6(10) . . . . ?
C7 C2 C3 C4 179.5(7) . . . . ?
C41 C42 C43 C44 0.0(15) . . . . ?
C35 C36 C37 C38 0.8(13) . . . . ?
C37 C36 C35 C34 -1.6(13) . . . . ?
C47 C48 C49 C50 1.4(12) . . . . ?
C49 C48 C47 C46 -1.6(13) . . . . ?
